data_4075211
loop_
_publ_author_name
'Gao, Mingli'
'Tang, Yong'
'Xie, Meihua'
'Qian, Changtao'
'Xie, Zuowei'

_publ_section_title
;
 Synthesis, Structure, and Olefin Polymerization Behavior of
 Constrained-Geometry Group 4 Metallacarboranes Incorporating
 Imido-Dicarbollyl Ligands
;
_journal_issue 10
_journal_name_full Organometallics
_journal_page_first 2578
_journal_paper_doi 10.1021/om060125y
_journal_volume 25
_journal_year 2006
_chemical_formula_sum 'C11 H21 B10 N'
_chemical_formula_weight 275.39
_chemical_name_systematic
; 
 ? 
;
_space_group_IT_number 14
_symmetry_cell_setting monoclinic
_symmetry_space_group_name_Hall '-P 2ybc'
_symmetry_space_group_name_H-M 'P 1 21/c 1'
_atom_sites_solution_hydrogens geom
_atom_sites_solution_primary direct
_atom_sites_solution_secondary difmap
_audit_creation_method SHELXL-97
_cell_angle_alpha 90.00
_cell_angle_beta 96.696(3)
_cell_angle_gamma 90.00
_cell_formula_units_Z 4
_cell_length_a 7.7747(12)
_cell_length_b 18.751(3)
_cell_length_c 11.8701(18)
_cell_measurement_temperature 293(2)
_cell_volume 1718.7(5)
_computing_cell_refinement 'Bruker SMART'
_computing_data_collection 'Bruker SMART'
_computing_data_reduction 'Bruker SHELXTL'
_computing_molecular_graphics 'Bruker SHELXTL'
_computing_publication_material 'Bruker SHELXTL'
_computing_structure_refinement 'SHELXL-97 (Sheldrick, 1997)'
_computing_structure_solution 'SHELXS-97 (Sheldrick, 1990)'
_diffrn_ambient_temperature 293(2)
_diffrn_measured_fraction_theta_full 1.000
_diffrn_measured_fraction_theta_max 1.000
_diffrn_measurement_device_type 'CCD area detector'
_diffrn_measurement_method 'phi and omega scans'
_diffrn_radiation_monochromator graphite
_diffrn_radiation_source 'fine-focus sealed tube'
_diffrn_radiation_type MoK\a
_diffrn_radiation_wavelength 0.71073
_diffrn_reflns_av_R_equivalents 0.1126
_diffrn_reflns_av_sigmaI/netI 0.1151
_diffrn_reflns_limit_h_max 8
_diffrn_reflns_limit_h_min -9
_diffrn_reflns_limit_k_max 22
_diffrn_reflns_limit_k_min -15
_diffrn_reflns_limit_l_max 10
_diffrn_reflns_limit_l_min -14
_diffrn_reflns_number 8551
_diffrn_reflns_theta_full 25.00
_diffrn_reflns_theta_max 25.00
_diffrn_reflns_theta_min 2.04
_exptl_absorpt_coefficient_mu 0.052
_exptl_absorpt_correction_T_max 1.0000
_exptl_absorpt_correction_T_min 0.8865
_exptl_absorpt_correction_type sadabs
_exptl_crystal_colour colorless
_exptl_crystal_density_diffrn 1.064
_exptl_crystal_density_method 'not measured'
_exptl_crystal_description block
_exptl_crystal_F_000 576
_exptl_crystal_size_max 0.50
_exptl_crystal_size_mid 0.50
_exptl_crystal_size_min 0.40
_refine_diff_density_max 0.133
_refine_diff_density_min -0.176
_refine_diff_density_rms 0.031
_refine_ls_extinction_coef 0.0158(17)
_refine_ls_extinction_expression Fc^*^=kFc[1+0.001xFc^2^\l^3^/sin(2\q)]^-1/4^
_refine_ls_extinction_method SHELXL
_refine_ls_goodness_of_fit_ref 0.826
_refine_ls_hydrogen_treatment riding
_refine_ls_matrix_type full
_refine_ls_number_parameters 202
_refine_ls_number_reflns 3022
_refine_ls_number_restraints 0
_refine_ls_restrained_S_all 0.826
_refine_ls_R_factor_all 0.1244
_refine_ls_R_factor_gt 0.0579
_refine_ls_shift/su_max 0.001
_refine_ls_shift/su_mean 0.000
_refine_ls_structure_factor_coef Fsqd
_refine_ls_weighting_details 'calc w=1/[\s^2^(Fo^2^)+(0.0470P)^2^+0.0000P] where P=(Fo^2^+2Fc^2^)/3'
_refine_ls_weighting_scheme calc
_refine_ls_wR_factor_gt 0.1238
_refine_ls_wR_factor_ref 0.1420
_reflns_number_gt 1362
_reflns_number_total 3022
_reflns_threshold_expression >2sigma(I)
_cod_data_source_file om060125ysi20060208_021615.cif
_cod_data_source_block 3b
_cod_original_sg_symbol_H-M P2(1)/c
_cod_database_code 4075211

loop_
_symmetry_equiv_pos_as_xyz
'x, y, z'
'-x, y+1/2, -z+1/2'
'-x, -y, -z'
'x, -y-1/2, z-1/2'

loop_
_atom_site_label
_atom_site_type_symbol
_atom_site_fract_x
_atom_site_fract_y
_atom_site_fract_z
_atom_site_U_iso_or_equiv
_atom_site_adp_type
_atom_site_occupancy
_atom_site_symmetry_multiplicity
_atom_site_calc_flag
_atom_site_refinement_flags
N1 N 0.4150(3) 0.59451(10) 0.46130(17) 0.0603(6) Uani 1 1 d .
B3 B 0.0852(4) 0.61494(18) 0.2603(2) 0.0731(9) Uani 1 1 d .
H3 H 0.0050 0.5990 0.3265 0.088 Uiso 1 1 calc R
B4 B 0.1371(4) 0.70500(17) 0.2354(2) 0.0700(9) Uani 1 1 d .
H4 H 0.0893 0.7484 0.2858 0.084 Uiso 1 1 calc R
B5 B 0.3443(4) 0.70802(15) 0.1905(2) 0.0649(8) Uani 1 1 d .
H5 H 0.4312 0.7536 0.2119 0.078 Uiso 1 1 calc R
B6 B 0.4260(4) 0.62018(16) 0.1863(2) 0.0653(8) Uani 1 1 d .
H6 H 0.5646 0.6077 0.2050 0.078 Uiso 1 1 calc R
B7 B 0.0803(5) 0.56869(19) 0.1304(2) 0.0872(11) Uani 1 1 d .
H7 H -0.0048 0.5223 0.1118 0.105 Uiso 1 1 calc R
B8 B -0.0002(4) 0.65693(19) 0.1333(3) 0.0839(11) Uani 1 1 d .
H8 H -0.1391 0.6691 0.1156 0.101 Uiso 1 1 calc R
B9 B 0.1602(4) 0.71438(17) 0.0900(2) 0.0726(9) Uani 1 1 d .
H9 H 0.1260 0.7642 0.0438 0.087 Uiso 1 1 calc R
B10 B 0.3380(4) 0.66186(15) 0.0604(2) 0.0707(9) Uani 1 1 d .
H10 H 0.4202 0.6773 -0.0049 0.085 Uiso 1 1 calc R
B11 B 0.2879(5) 0.57195(17) 0.0852(2) 0.0774(10) Uani 1 1 d .
H11 H 0.3370 0.5277 0.0373 0.093 Uiso 1 1 calc R
B12 B 0.1246(4) 0.63009(18) 0.0243(3) 0.0777(10) Uani 1 1 d .
H12 H 0.0671 0.6247 -0.0645 0.093 Uiso 1 1 calc R
C1 C 0.2930(3) 0.64641(11) 0.28432(18) 0.0522(6) Uani 1 1 d .
C2 C 0.2610(3) 0.56934(12) 0.22449(18) 0.0637(7) Uani 1 1 d .
H2 H 0.2970 0.5202 0.2722 0.076 Uiso 1 1 calc R
C3 C 0.3707(3) 0.64861(14) 0.4049(2) 0.0589(7) Uani 1 1 d .
H3A H 0.3871 0.6929 0.4399 0.071 Uiso 1 1 calc R
C4 C 0.4928(3) 0.60323(12) 0.5760(2) 0.0536(6) Uani 1 1 d .
C5 C 0.4005(4) 0.57996(13) 0.6615(2) 0.0654(7) Uani 1 1 d .
C6 C 0.4775(5) 0.58746(14) 0.7729(2) 0.0823(9) Uani 1 1 d .
H6A H 0.4168 0.5733 0.8322 0.099 Uiso 1 1 calc R
C7 C 0.6397(5) 0.61506(17) 0.7969(3) 0.0911(11) Uani 1 1 d .
H7A H 0.6892 0.6195 0.8718 0.109 Uiso 1 1 calc R
C8 C 0.7289(4) 0.63619(15) 0.7104(3) 0.0907(10) Uani 1 1 d .
H8A H 0.8400 0.6545 0.7274 0.109 Uiso 1 1 calc R
C9 C 0.6585(4) 0.63108(14) 0.5975(2) 0.0715(8) Uani 1 1 d .
C10 C 0.2214(4) 0.54871(17) 0.6352(2) 0.1034(11) Uani 1 1 d .
H10A H 0.1396 0.5864 0.6158 0.155 Uiso 1 1 calc R
H10B H 0.1907 0.5237 0.7005 0.155 Uiso 1 1 calc R
H10C H 0.2200 0.5162 0.5726 0.155 Uiso 1 1 calc R
C11 C 0.7616(4) 0.65509(17) 0.5044(2) 0.1164(12) Uani 1 1 d .
H11A H 0.7174 0.6999 0.4746 0.175 Uiso 1 1 calc R
H11B H 0.7521 0.6201 0.4449 0.175 Uiso 1 1 calc R
H11C H 0.8810 0.6605 0.5344 0.175 Uiso 1 1 calc R

loop_
_atom_site_aniso_label
_atom_site_aniso_U_11
_atom_site_aniso_U_22
_atom_site_aniso_U_33
_atom_site_aniso_U_23
_atom_site_aniso_U_13
_atom_site_aniso_U_12
N1 0.0726(15) 0.0484(14) 0.0587(14) -0.0021(11) 0.0030(11) -0.0029(11)
B3 0.061(2) 0.092(3) 0.067(2) -0.0009(18) 0.0127(16) -0.0219(19)
B4 0.068(2) 0.065(2) 0.078(2) -0.0022(17) 0.0111(17) 0.0199(18)
B5 0.074(2) 0.0437(18) 0.079(2) 0.0041(15) 0.0176(17) -0.0061(16)
B6 0.069(2) 0.062(2) 0.069(2) 0.0004(16) 0.0259(16) 0.0062(17)
B7 0.112(3) 0.083(3) 0.063(2) -0.0022(18) -0.0077(19) -0.039(2)
B8 0.063(2) 0.114(3) 0.073(2) 0.011(2) -0.0011(17) -0.002(2)
B9 0.086(2) 0.061(2) 0.072(2) 0.0117(16) 0.0139(18) 0.0108(18)
B10 0.093(2) 0.060(2) 0.064(2) 0.0114(15) 0.0273(18) 0.0060(18)
B11 0.129(3) 0.056(2) 0.0491(18) -0.0005(15) 0.0193(19) 0.005(2)
B12 0.097(3) 0.078(2) 0.057(2) 0.0061(17) 0.0042(18) -0.007(2)
C1 0.0631(16) 0.0410(15) 0.0537(15) -0.0077(11) 0.0114(12) -0.0025(12)
C2 0.101(2) 0.0409(15) 0.0493(14) -0.0056(11) 0.0084(14) -0.0059(14)
C3 0.0686(18) 0.0496(17) 0.0587(17) -0.0170(13) 0.0088(13) -0.0054(14)
C4 0.0579(17) 0.0456(16) 0.0559(16) -0.0090(12) 0.0005(13) 0.0052(13)
C5 0.079(2) 0.0503(17) 0.0660(18) 0.0073(13) 0.0036(16) 0.0053(14)
C6 0.117(3) 0.069(2) 0.059(2) 0.0073(14) 0.0034(18) 0.0194(19)
C7 0.121(3) 0.075(2) 0.068(2) -0.0146(17) -0.023(2) 0.029(2)
C8 0.080(2) 0.087(2) 0.098(2) -0.023(2) -0.021(2) 0.0059(18)
C9 0.0627(19) 0.076(2) 0.073(2) -0.0190(15) 0.0000(16) 0.0027(16)
C10 0.099(2) 0.113(3) 0.100(2) 0.0256(19) 0.0166(18) -0.025(2)
C11 0.075(2) 0.161(4) 0.115(3) -0.029(2) 0.020(2) -0.033(2)

loop_
_atom_type_symbol
_atom_type_description
_atom_type_scat_dispersion_real
_atom_type_scat_dispersion_imag
_atom_type_scat_source
C C 0.0033 0.0016 'International Tables Vol C Tables 4.2.6.8 and 6.1.1.4'
H H 0.0000 0.0000 'International Tables Vol C Tables 4.2.6.8 and 6.1.1.4'
B B 0.0013 0.0007 'International Tables Vol C Tables 4.2.6.8 and 6.1.1.4'
N N 0.0061 0.0033 'International Tables Vol C Tables 4.2.6.8 and 6.1.1.4'

loop_
_geom_angle_atom_site_label_1
_geom_angle_atom_site_label_2
_geom_angle_atom_site_label_3
_geom_angle
C3 N1 C4 118.6(2)
C2 B3 C1 56.43(14)
C2 B3 B8 104.1(2)
C1 B3 B8 104.0(2)
C2 B3 B7 58.19(17)
C1 B3 B7 103.8(2)
B8 B3 B7 60.29(18)
C2 B3 B4 103.41(19)
C1 B3 B4 57.98(14)
B8 B3 B4 60.04(18)
B7 B3 B4 107.8(2)
C1 B4 B5 58.54(15)
C1 B4 B9 104.5(2)
B5 B4 B9 59.87(16)
C1 B4 B8 104.8(2)
B5 B4 B8 108.1(2)
B9 B4 B8 60.13(16)
C1 B4 B3 59.31(16)
B5 B4 B3 108.4(2)
B9 B4 B3 108.0(2)
B8 B4 B3 59.74(17)
C1 B5 B4 58.69(15)
C1 B5 B9 104.9(2)
B4 B5 B9 60.31(16)
C1 B5 B10 104.9(2)
B4 B5 B10 108.5(2)
B9 B5 B10 60.16(16)
C1 B5 B6 59.57(14)
B4 B5 B6 108.9(2)
B9 B5 B6 108.1(2)
B10 B5 B6 59.48(16)
C2 B6 C1 56.44(13)
C2 B6 B10 104.2(2)
C1 B6 B10 104.1(2)
C2 B6 B11 58.40(16)
C1 B6 B11 103.9(2)
B10 B6 B11 60.17(16)
C2 B6 B5 103.29(19)
C1 B6 B5 57.81(14)
B10 B6 B5 60.19(16)
B11 B6 B5 107.7(2)
C2 B7 B11 58.68(17)
C2 B7 B3 59.17(15)
B11 B7 B3 108.8(2)
C2 B7 B12 104.5(2)
B11 B7 B12 59.95(18)
B3 B7 B12 108.4(2)
C2 B7 B8 104.4(2)
B11 B7 B8 108.2(2)
B3 B7 B8 59.70(18)
B12 B7 B8 60.31(19)
B3 B8 B4 60.22(17)
B3 B8 B9 108.2(2)
B4 B8 B9 59.91(17)
B3 B8 B7 60.01(17)
B4 B8 B7 107.7(2)
B9 B8 B7 107.5(2)
B3 B8 B12 108.3(2)
B4 B8 B12 107.9(2)
B9 B8 B12 59.87(17)
B7 B8 B12 59.81(18)
B5 B9 B4 59.83(16)
B5 B9 B10 60.16(16)
B4 B9 B10 108.1(2)
B5 B9 B8 107.9(2)
B4 B9 B8 59.96(16)
B10 B9 B8 108.2(2)
B5 B9 B12 108.2(2)
B4 B9 B12 108.3(2)
B10 B9 B12 60.00(17)
B8 B9 B12 60.33(18)
B6 B10 B11 60.22(16)
B6 B10 B9 108.4(2)
B11 B10 B9 107.9(2)
B6 B10 B5 60.33(16)
B11 B10 B5 107.9(2)
B9 B10 B5 59.69(16)
B6 B10 B12 108.6(2)
B11 B10 B12 59.93(18)
B9 B10 B12 60.13(17)
B5 B10 B12 107.9(2)
C2 B11 B7 58.58(16)
C2 B11 B10 104.2(2)
B7 B11 B10 108.2(2)
C2 B11 B12 104.7(2)
B7 B11 B12 60.29(19)
B10 B11 B12 60.18(18)
C2 B11 B6 58.97(15)
B7 B11 B6 108.5(2)
B10 B11 B6 59.61(17)
B12 B11 B6 108.3(2)
B11 B12 B10 59.89(17)
B11 B12 B7 59.76(18)
B10 B12 B7 107.5(2)
B11 B12 B9 107.7(2)
B10 B12 B9 59.87(17)
B7 B12 B9 107.5(2)
B11 B12 B8 107.7(2)
B10 B12 B8 107.7(2)
B7 B12 B8 59.89(19)
B9 B12 B8 59.80(17)
C3 C1 C2 118.15(19)
C3 C1 B5 121.0(2)
C2 C1 B5 111.02(18)
C3 C1 B4 120.5(2)
C2 C1 B4 111.32(18)
B5 C1 B4 62.77(16)
C3 C1 B3 116.07(18)
C2 C1 B3 61.65(15)
B5 C1 B3 114.7(2)
B4 C1 B3 62.71(17)
C3 C1 B6 116.77(19)
C2 C1 B6 61.31(15)
B5 C1 B6 62.63(15)
B4 C1 B6 114.76(19)
B3 C1 B6 114.82(19)
C1 C2 B7 111.7(2)
C1 C2 B11 111.93(18)
B7 C2 B11 62.74(17)
C1 C2 B6 62.25(14)
B7 C2 B6 114.98(19)
B11 C2 B6 62.63(16)
C1 C2 B3 61.92(15)
B7 C2 B3 62.64(17)
B11 C2 B3 115.0(2)
B6 C2 B3 115.85(19)
N1 C3 C1 123.5(2)
C5 C4 C9 122.4(2)
C5 C4 N1 117.7(2)
C9 C4 N1 119.9(2)
C4 C5 C6 117.6(3)
C4 C5 C10 121.1(2)
C6 C5 C10 121.3(3)
C7 C6 C5 121.4(3)
C6 C7 C8 119.5(3)
C7 C8 C9 121.9(3)
C4 C9 C8 117.1(3)
C4 C9 C11 122.7(2)
C8 C9 C11 120.2(3)

loop_
_geom_bond_atom_site_label_1
_geom_bond_atom_site_label_2
_geom_bond_distance
N1 C3 1.242(3)
N1 C4 1.433(3)
B3 C2 1.707(4)
B3 C1 1.712(4)
B3 B8 1.760(4)
B3 B7 1.766(4)
B3 B4 1.769(4)
B4 C1 1.688(3)
B4 B5 1.756(4)
B4 B9 1.765(4)
B4 B8 1.766(4)
B5 C1 1.685(3)
B5 B9 1.757(4)
B5 B10 1.766(4)
B5 B6 1.768(4)
B6 C2 1.702(4)
B6 C1 1.717(3)
B6 B10 1.753(4)
B6 B11 1.764(4)
B7 C2 1.690(4)
B7 B11 1.760(5)
B7 B12 1.769(4)
B7 B8 1.771(5)
B8 B9 1.769(4)
B8 B12 1.778(4)
B9 B10 1.766(4)
B9 B12 1.770(4)
B10 B11 1.763(4)
B10 B12 1.768(4)
B11 C2 1.692(3)
B11 B12 1.763(4)
C1 C3 1.488(3)
C1 C2 1.617(3)
C4 C5 1.380(3)
C4 C9 1.386(3)
C5 C6 1.394(3)
C5 C10 1.509(3)
C6 C7 1.362(4)
C7 C8 1.363(4)
C8 C9 1.391(4)
C9 C11 1.508(3)
